data_1563157
loop_
_publ_author_name
'Tan, Jin-Fay'
'Bormann, Carl Thomas'
'Severin, Kay'
'Cramer, Nicolai'

_publ_section_title
;
 Alkynyl Triazenes Enable Divergent Syntheses of 2-Pyrones
;
_journal_name_full 'Chemical Science'
_journal_paper_doi 10.1039/D1SC02583J
_journal_year 2021
_chemical_formula_moiety 'C23 H25 N3 O2'
_chemical_formula_sum 'C23 H25 N3 O2'
_chemical_formula_weight 375.46
_space_group_crystal_system monoclinic
_space_group_IT_number 14
_space_group_name_Hall '-P 2ybc'
_space_group_name_H-M_alt 'P 1 21/c 1'
_atom_sites_solution_hydrogens mixed
_atom_sites_solution_primary dual
_atom_sites_solution_secondary difmap
_audit_creation_date 2020-11-02
_audit_creation_method
;
Olex2 1.3
(compiled 2020.07.31 svn.rc2a77460 for OlexSys, GUI svn.r6145)
;
_audit_update_record
;
2021-04-06 deposited with the CCDC.	2021-06-04 downloaded from the CCDC.
;
_cell_angle_alpha 90
_cell_angle_beta 96.950(2)
_cell_angle_gamma 90
_cell_formula_units_Z 4
_cell_length_a 11.4016(3)
_cell_length_b 9.5092(2)
_cell_length_c 19.0932(4)
_cell_measurement_reflns_used 5393
_cell_measurement_temperature 140.00(10)
_cell_measurement_theta_max 76.4150
_cell_measurement_theta_min 3.8580
_cell_volume 2054.88(8)
_computing_cell_refinement 'CrysAlisPro 1.171.40.84a (Rigaku OD, 2020)'
_computing_data_collection 'CrysAlisPro 1.171.40.84a (Rigaku OD, 2020)'
_computing_data_reduction 'CrysAlisPro 1.171.40.84a (Rigaku OD, 2020)'
_computing_molecular_graphics 'Olex2 1.3 (Dolomanov et al., 2009)'
_computing_publication_material 'Olex2 1.3 (Dolomanov et al., 2009)'
_computing_structure_refinement 'SHELXL 2018/3 (Sheldrick, 2015)'
_computing_structure_solution 'SHELXT (Sheldrick, 2015)'
_diffrn_ambient_environment N~2~
_diffrn_ambient_temperature 140.00(10)
_diffrn_detector 'CCD plate'
_diffrn_detector_area_resol_mean 10.2665
_diffrn_detector_type Atlas
_diffrn_measured_fraction_theta_full 1.000
_diffrn_measured_fraction_theta_max 0.989
_diffrn_measurement_details
;
List of Runs (angles in degrees, time in seconds):

  # Type    Start    End  Width  t~exp~   \w     \q     \k     \f   Frames
#--------------------------------------------------------------------------
  1  \w   -116.00 -13.00   1.00    1.00    --  -43.01 -66.00-138.00  103
  2  \w    -62.00  23.00   1.00    1.00    --  -43.01  66.00  -3.00   85
  3  \w     93.00 177.00   1.00    4.00    --  112.00  66.00  -3.00   84
  4  \w     39.00 102.00   1.00    4.00    --  112.00 -66.00-138.00   63
  5  \w     47.00  84.00   1.00    1.00    --   43.01-125.00 150.00   37
  6  \w     21.00  77.00   1.00    1.00    --   43.01 -99.00  60.00   56
  7  \w    104.00 145.00   1.00    4.00    --  112.00  77.00 -60.00   41
  8  \w    144.00 176.00   1.00    4.00    --  112.00  77.00-120.00   32
  9  \w    109.00 135.00   1.00    4.00    --  112.00  30.00 -30.00   26
 10  \w    146.00 175.00   1.00    4.00    --  112.00  30.00 -30.00   29
 11  \w    125.00 160.00   1.00    4.00    --  112.00 111.00-150.00   35
 12  \w     40.00 109.00   1.00    4.00    --  112.00-111.00-120.00   69
 13  \w     39.00 108.00   1.00    4.00    --  112.00-111.00-150.00   69
 14  \w     41.00 127.00   1.00    4.00    --  112.00 -61.00 -90.00   86
 15  \w    123.00 175.00   1.00    4.00    --  112.00 111.00-180.00   52
 16  \w    131.00 156.00   1.00    4.00    --  112.00  77.00-180.00   25
 17  \w    104.00 176.00   1.00    4.00    --  112.00  77.00 -90.00   72
;
_diffrn_measurement_device 'four-circle diffractometer'
_diffrn_measurement_device_type 'SuperNova, Dual, Cu at home/near, Atlas'
_diffrn_measurement_method '\w scans'
_diffrn_orient_matrix_type 'CrysAlisPro convention (1999,Acta A55,543-557)'
_diffrn_orient_matrix_UB_11 0.0417568000
_diffrn_orient_matrix_UB_12 -0.0397535000
_diffrn_orient_matrix_UB_13 -0.0712166000
_diffrn_orient_matrix_UB_21 -0.0783598000
_diffrn_orient_matrix_UB_22 0.1167764000
_diffrn_orient_matrix_UB_23 -0.0367277000
_diffrn_orient_matrix_UB_31 0.1031231000
_diffrn_orient_matrix_UB_32 0.1049614000
_diffrn_orient_matrix_UB_33 0.0138737000
_diffrn_radiation_monochromator mirror
_diffrn_radiation_probe x-ray
_diffrn_radiation_type 'Cu K\a'
_diffrn_radiation_wavelength 1.54184
_diffrn_reflns_av_R_equivalents 0.0226
_diffrn_reflns_av_unetI/netI 0.0193
_diffrn_reflns_Laue_measured_fraction_full 1.000
_diffrn_reflns_Laue_measured_fraction_max 0.989
_diffrn_reflns_limit_h_max 14
_diffrn_reflns_limit_h_min -13
_diffrn_reflns_limit_k_max 11
_diffrn_reflns_limit_k_min -6
_diffrn_reflns_limit_l_max 24
_diffrn_reflns_limit_l_min -24
_diffrn_reflns_number 11847
_diffrn_reflns_point_group_measured_fraction_full 1.000
_diffrn_reflns_point_group_measured_fraction_max 0.989
_diffrn_reflns_theta_full 67.684
_diffrn_reflns_theta_max 76.556
_diffrn_reflns_theta_min 3.906
_diffrn_source 'micro-focus sealed X-ray tube'
_diffrn_source_type 'SuperNova (Cu) X-ray Source'
_exptl_absorpt_coefficient_mu 0.625
_exptl_absorpt_correction_T_max 1.000
_exptl_absorpt_correction_T_min 0.530
_exptl_absorpt_correction_type gaussian
_exptl_absorpt_process_details
;
CrysAlisPro 1.171.40.84a (Rigaku Oxford Diffraction, 2020)
Numerical absorption correction based on gaussian integration over
a multifaceted crystal model
Empirical absorption correction using spherical harmonics,
implemented in SCALE3 ABSPACK scaling algorithm.
;
_exptl_crystal_colour 'clear intense yellow'
_exptl_crystal_density_diffrn 1.214
_exptl_crystal_description prism
_exptl_crystal_F_000 800
_exptl_crystal_size_max 0.403
_exptl_crystal_size_mid 0.285
_exptl_crystal_size_min 0.254
_refine_diff_density_max 0.272
_refine_diff_density_min -0.339
_refine_diff_density_rms 0.047
_refine_ls_extinction_method none
_refine_ls_goodness_of_fit_ref 1.043
_refine_ls_hydrogen_treatment mixed
_refine_ls_matrix_type full
_refine_ls_number_parameters 348
_refine_ls_number_reflns 4260
_refine_ls_number_restraints 67
_refine_ls_restrained_S_all 1.037
_refine_ls_R_factor_all 0.0498
_refine_ls_R_factor_gt 0.0452
_refine_ls_shift/su_max 0.000
_refine_ls_shift/su_mean 0.000
_refine_ls_structure_factor_coef Fsqd
_refine_ls_weighting_details 'w=1/[\s^2^(Fo^2^)+(0.0880P)^2^+0.2554P] where P=(Fo^2^+2Fc^2^)/3'
_refine_ls_weighting_scheme calc
_refine_ls_wR_factor_gt 0.1244
_refine_ls_wR_factor_ref 0.1321
_reflns_Friedel_coverage 0.000
_reflns_number_gt 3775
_reflns_number_total 4260
_reflns_threshold_expression 'I > 2\s(I)'
_cod_data_source_file d1sc02583j2.cif
_cod_data_source_block r232
_cod_original_cell_volume 2054.86(9)
_cod_database_code 1563157
_shelx_shelxl_version_number 2018/3
_chemical_oxdiff_formula 'C23 H25 N3 O2'
_shelx_space_group_comment
;
The symmetry employed for this shelxl refinement is uniquely defined
by the following loop, which should always be used as a source of
symmetry information in preference to the above space-group names.
They are only intended as comments.
;
_shelx_estimated_absorpt_t_max 0.857
_shelx_estimated_absorpt_t_min 0.787
_reflns_odcompleteness_completeness 99.89
_reflns_odcompleteness_iscentric 1
_reflns_odcompleteness_theta 74.33
_olex2_refinement_description
;
1. Fixed Uiso
 At 1.2 times of:
  All C(H,H) groups
 At 1.5 times of:
  All C(H,H,H) groups
2. Restrained distances
 C25-C21 \\sim C24-C21 \\sim C21-C22 \\sim C23-C21
 with sigma of 0.02
 C25-C23 \\sim C24-C22
 with sigma of 0.02
3. Uiso/Uaniso restraints and constraints
C21 \\sim C22 \\sim C23 \\sim C24 \\sim C25: within 2A with sigma of 0.02 and
sigma for terminal atoms of 0.04 within 2A
4. Rigid body (RIGU) restrains
 C22, C21, C23, C24, C25
 with sigma for 1-2 distances of 0.004 and sigma for 1-3 distances of 0.004
5. Others
 Sof(H21A)=Sof(C22)=Sof(H22A)=Sof(H22B)=Sof(H22C)=Sof(C24)=Sof(H24A)=Sof(H24B)=
 Sof(H24C)=1-FVAR(1)
 Sof(H21)=Sof(C23)=Sof(H23A)=Sof(H23B)=Sof(H23C)=Sof(C25)=Sof(H25A)=Sof(H25B)=
 Sof(H25C)=FVAR(1)
6.a Ternary CH refined with riding coordinates:
 C21(H21A), C21(H21)
6.b Idealised Me refined as rotating group:
 C22(H22A,H22B,H22C), C23(H23A,H23B,H23C), C24(H24A,H24B,H24C), C25(H25A,H25B,
 H25C)
;
_olex2_submission_special_instructions 'No special instructions were received'
_oxdiff_exptl_absorpt_empirical_details
;
Empirical correction (ABSPACK) includes:
- Absorption correction using spherical harmonics
- Frame scaling
- Detector area scaling
- B-factor correction
;
_oxdiff_exptl_absorpt_empirical_full_max 1.974
_oxdiff_exptl_absorpt_empirical_full_min 0.618

loop_
_space_group_symop_operation_xyz
'x, y, z'
'-x, y+1/2, -z+1/2'
'-x, -y, -z'
'x, -y-1/2, z-1/2'

loop_
_atom_site_label
_atom_site_type_symbol
_atom_site_fract_x
_atom_site_fract_y
_atom_site_fract_z
_atom_site_U_iso_or_equiv
_atom_site_adp_type
_atom_site_occupancy
_atom_site_site_symmetry_order
_atom_site_calc_flag
_atom_site_refinement_flags_posn
_atom_site_refinement_flags_adp
_atom_site_refinement_flags_occupancy
_atom_site_disorder_assembly
_atom_site_disorder_group
O1 O 0.31370(7) 0.12980(9) 0.51193(4) 0.0321(2) Uani 1 1 d . . . . .
O2 O 0.30409(8) 0.05107(10) 0.40258(5) 0.0419(2) Uani 1 1 d . . . . .
N1 N 0.31035(8) 0.20895(10) 0.62715(5) 0.0307(2) Uani 1 1 d . . . . .
N2 N 0.20422(8) 0.16064(10) 0.61568(5) 0.0305(2) Uani 1 1 d . . . . .
N3 N 0.14421(9) 0.16765(11) 0.67007(5) 0.0327(2) Uani 1 1 d . . . . .
C1 C 0.37060(10) 0.19789(11) 0.56882(5) 0.0290(2) Uani 1 1 d . . . . .
C2 C 0.36351(10) 0.11346(12) 0.44956(6) 0.0329(2) Uani 1 1 d . . . . .
C3 C 0.47666(11) 0.17673(12) 0.44773(6) 0.0340(3) Uani 1 1 d . . . . .
H3 H 0.5066(15) 0.1735(18) 0.4030(10) 0.046(4) Uiso 1 1 d . . . . .
C4 C 0.53476(10) 0.24583(11) 0.50477(6) 0.0299(2) Uani 1 1 d . . . . .
C5 C 0.48101(10) 0.25435(11) 0.56919(6) 0.0288(2) Uani 1 1 d . . . . .
C6 C 0.64706(10) 0.31895(12) 0.49526(6) 0.0311(2) Uani 1 1 d . . . . .
C7 C 0.72562(11) 0.25804(14) 0.45321(7) 0.0382(3) Uani 1 1 d . . . . .
H7 H 0.7152(15) 0.1595(19) 0.4381(9) 0.045(4) Uiso 1 1 d . . . . .
C8 C 0.82317(12) 0.33283(16) 0.43652(7) 0.0441(3) Uani 1 1 d . . . . .
H8 H 0.8765(16) 0.288(2) 0.4083(10) 0.054(5) Uiso 1 1 d . . . . .
C9 C 0.84514(11) 0.46721(15) 0.46240(7) 0.0415(3) Uani 1 1 d . . . . .
H9 H 0.9114(15) 0.5239(18) 0.4517(9) 0.045(4) Uiso 1 1 d . . . . .
C10 C 0.76978(11) 0.52695(13) 0.50587(7) 0.0382(3) Uani 1 1 d . . . . .
H10 H 0.7847(14) 0.6186(18) 0.5246(9) 0.043(4) Uiso 1 1 d . . . . .
C11 C 0.67121(10) 0.45348(12) 0.52219(6) 0.0344(3) Uani 1 1 d . . . . .
H11 H 0.6137(15) 0.499(2) 0.5518(10) 0.051(4) Uiso 1 1 d . . . . .
C12 C 0.54013(10) 0.31472(12) 0.63672(6) 0.0299(2) Uani 1 1 d . . . . .
C13 C 0.49368(11) 0.43219(13) 0.66755(7) 0.0378(3) Uani 1 1 d . . . . .
H13 H 0.4254(15) 0.4791(19) 0.6440(9) 0.049(4) Uiso 1 1 d . . . . .
C14 C 0.54598(13) 0.48100(15) 0.73283(7) 0.0447(3) Uani 1 1 d . . . . .
H14 H 0.5123(16) 0.563(2) 0.7537(11) 0.057(5) Uiso 1 1 d . . . . .
C15 C 0.64354(13) 0.41300(15) 0.76720(7) 0.0451(3) Uani 1 1 d . . . . .
H15 H 0.6800(16) 0.448(2) 0.8147(10) 0.055(5) Uiso 1 1 d . . . . .
C16 C 0.69069(13) 0.29727(15) 0.73656(7) 0.0446(3) Uani 1 1 d . . . . .
H16 H 0.7612(18) 0.247(2) 0.7623(11) 0.059(5) Uiso 1 1 d . . . . .
C17 C 0.63912(11) 0.24848(12) 0.67110(6) 0.0361(3) Uani 1 1 d . . . . .
H17 H 0.6706(13) 0.1657(17) 0.6505(8) 0.036(4) Uiso 1 1 d . . . . .
C18 C 0.19257(12) 0.23587(13) 0.73707(6) 0.0363(3) Uani 1 1 d . . . . .
H18 H 0.2773(14) 0.2194(15) 0.7408(8) 0.033(3) Uiso 1 1 d . . . . .
C19 C 0.17016(16) 0.39402(15) 0.73302(8) 0.0493(3) Uani 1 1 d . . . . .
H19A H 0.0842(17) 0.412(2) 0.7295(10) 0.056(5) Uiso 1 1 d . . . . .
H19B H 0.2074(17) 0.437(2) 0.7762(11) 0.062(5) Uiso 1 1 d . . . . .
H19C H 0.2032(16) 0.433(2) 0.6923(11) 0.056(5) Uiso 1 1 d . . . . .
C20 C 0.14689(16) 0.16670(17) 0.80029(7) 0.0488(3) Uani 1 1 d . . . . .
H20A H 0.1593(17) 0.065(2) 0.7987(10) 0.061(5) Uiso 1 1 d . . . . .
H20B H 0.0609(19) 0.188(2) 0.8034(11) 0.062(5) Uiso 1 1 d . . . . .
H20C H 0.1885(17) 0.205(2) 0.8432(11) 0.058(5) Uiso 1 1 d . . . . .
C21 C 0.01955(11) 0.12387(14) 0.65331(7) 0.0386(3) Uani 1 1 d D U . . .
H21A H -0.002724 0.068440 0.694200 0.046 Uiso 0.092(6) 1 calc R U P A 2
H21 H -0.017451 0.124456 0.698192 0.046 Uiso 0.908(6) 1 calc R U P A 1
C22 C -0.0612(14) 0.2519(16) 0.6437(16) 0.060(5) Uani 0.092(6) 1 d D U P A 2
H22A H -0.064208 0.297651 0.689492 0.091 Uiso 0.092(6) 1 calc R U P A 2
H22B H -0.140885 0.222154 0.624406 0.091 Uiso 0.092(6) 1 calc R U P A 2
H22C H -0.030486 0.318308 0.611183 0.091 Uiso 0.092(6) 1 calc R U P A 2
C23 C -0.04826(15) 0.2265(3) 0.60266(15) 0.0591(7) Uani 0.908(6) 1 d D U P A 1
H23A H -0.046213 0.320226 0.624154 0.089 Uiso 0.908(6) 1 calc R U P A 1
H23B H -0.130439 0.195272 0.592381 0.089 Uiso 0.908(6) 1 calc R U P A 1
H23C H -0.011884 0.230380 0.558746 0.089 Uiso 0.908(6) 1 calc R U P A 1
C24 C 0.0010(17) 0.030(3) 0.5876(13) 0.067(6) Uani 0.092(6) 1 d D U P A 2
H24A H 0.010850 0.085805 0.545667 0.100 Uiso 0.092(6) 1 calc R U P A 2
H24B H -0.078882 -0.009949 0.583022 0.100 Uiso 0.092(6) 1 calc R U P A 2
H24C H 0.059125 -0.046570 0.592281 0.100 Uiso 0.092(6) 1 calc R U P A 2
C25 C 0.01335(16) -0.0251(2) 0.62474(12) 0.0505(5) Uani 0.908(6) 1 d D U P A 1
H25A H 0.047039 -0.027926 0.579912 0.076 Uiso 0.908(6) 1 calc R U P A 1
H25B H -0.069275 -0.055761 0.617108 0.076 Uiso 0.908(6) 1 calc R U P A 1
H25C H 0.058284 -0.087946 0.658746 0.076 Uiso 0.908(6) 1 calc R U P A 1

loop_
_atom_site_aniso_label
_atom_site_aniso_U_11
_atom_site_aniso_U_22
_atom_site_aniso_U_33
_atom_site_aniso_U_23
_atom_site_aniso_U_13
_atom_site_aniso_U_12
O1 0.0346(4) 0.0349(4) 0.0267(4) -0.0046(3) 0.0029(3) -0.0031(3)
O2 0.0435(5) 0.0484(5) 0.0330(4) -0.0129(4) 0.0011(3) -0.0042(4)
N1 0.0340(5) 0.0321(5) 0.0262(4) 0.0005(3) 0.0046(3) -0.0007(4)
N2 0.0343(5) 0.0309(5) 0.0267(4) 0.0024(3) 0.0053(3) 0.0005(4)
N3 0.0360(5) 0.0364(5) 0.0265(5) 0.0014(4) 0.0070(4) 0.0000(4)
C1 0.0349(5) 0.0284(5) 0.0235(5) -0.0009(4) 0.0019(4) 0.0008(4)
C2 0.0386(6) 0.0329(6) 0.0268(5) -0.0048(4) 0.0018(4) 0.0023(4)
C3 0.0392(6) 0.0367(6) 0.0265(5) -0.0035(4) 0.0054(4) 0.0003(5)
C4 0.0350(5) 0.0285(5) 0.0263(5) 0.0001(4) 0.0036(4) 0.0024(4)
C5 0.0340(5) 0.0276(5) 0.0246(5) -0.0005(4) 0.0024(4) 0.0013(4)
C6 0.0353(5) 0.0338(5) 0.0243(5) 0.0019(4) 0.0032(4) 0.0005(4)
C7 0.0411(6) 0.0410(7) 0.0334(6) -0.0040(5) 0.0082(5) -0.0016(5)
C8 0.0419(6) 0.0548(8) 0.0375(6) -0.0002(6) 0.0127(5) -0.0010(6)
C9 0.0394(6) 0.0486(7) 0.0366(6) 0.0106(5) 0.0042(5) -0.0066(5)
C10 0.0447(6) 0.0334(6) 0.0351(6) 0.0062(5) 0.0000(5) -0.0038(5)
C11 0.0399(6) 0.0327(6) 0.0306(5) 0.0036(4) 0.0039(4) 0.0015(4)
C12 0.0355(5) 0.0304(5) 0.0242(5) -0.0015(4) 0.0050(4) -0.0053(4)
C13 0.0414(6) 0.0370(6) 0.0354(6) -0.0071(5) 0.0064(5) -0.0011(5)
C14 0.0545(7) 0.0434(7) 0.0378(6) -0.0145(5) 0.0118(5) -0.0082(6)
C15 0.0603(8) 0.0465(7) 0.0276(6) -0.0068(5) 0.0010(5) -0.0165(6)
C16 0.0527(7) 0.0426(7) 0.0351(6) 0.0005(5) -0.0092(5) -0.0056(6)
C17 0.0422(6) 0.0324(6) 0.0322(6) -0.0023(4) -0.0012(5) -0.0023(5)
C18 0.0462(7) 0.0376(6) 0.0257(5) 0.0001(4) 0.0063(4) 0.0010(5)
C19 0.0760(10) 0.0384(7) 0.0342(6) -0.0022(5) 0.0094(6) 0.0022(6)
C20 0.0695(9) 0.0488(8) 0.0298(6) 0.0034(5) 0.0129(6) -0.0013(7)
C21 0.0357(6) 0.0456(7) 0.0358(6) 0.0048(5) 0.0093(4) -0.0020(5)
C22 0.031(7) 0.077(9) 0.073(14) -0.003(8) 0.003(8) 0.004(6)
C23 0.0370(8) 0.0746(13) 0.0645(14) 0.0256(11) 0.0018(8) 0.0032(8)
C24 0.047(9) 0.071(11) 0.081(11) -0.019(9) 0.006(9) -0.014(8)
C25 0.0461(8) 0.0543(10) 0.0526(11) -0.0072(8) 0.0122(7) -0.0138(7)

loop_
_atom_type_symbol
_atom_type_description
_atom_type_scat_dispersion_real
_atom_type_scat_dispersion_imag
_atom_type_scat_source
C C 0.0181 0.0091 'International Tables Vol C Tables 4.2.6.8 and 6.1.1.4'
H H 0.0000 0.0000 'International Tables Vol C Tables 4.2.6.8 and 6.1.1.4'
N N 0.0311 0.0180 'International Tables Vol C Tables 4.2.6.8 and 6.1.1.4'
O O 0.0492 0.0322 'International Tables Vol C Tables 4.2.6.8 and 6.1.1.4'

loop_
_exptl_crystal_face_index_h
_exptl_crystal_face_index_k
_exptl_crystal_face_index_l
_exptl_crystal_face_perp_dist
1 0 0 0.1266
1 0 -1 0.1442
-1 0 1 0.1583
-1 -2 -2 0.1822
-1 -1 -1 0.1747
1 1 1 0.1763
2 1 -1 0.1750
0 0 -1 0.0948
0 1 -2 0.1456
0 -1 2 0.2291
-1 2 -2 0.1736
1 -2 2 0.2170
-2 0 -1 0.1196
4 -4 5 0.1919
3 -6 0 0.2006
0 6 1 0.1641
3 -6 -3 0.1887
-3 6 3 0.1612
-4 4 8 0.1401
4 -4 -8 0.1631
-6 -3 1 0.1714
0 5 7 0.1642
-3 0 12 0.1461
-3 -4 -7 0.1510
2 3 10 0.1732
5 4 2 0.1692
-4 -4 8 0.2109
1 0 12 0.1574
3 -3 8 0.1821
6 0 7 0.1426
4 -5 1 0.1806

loop_
_geom_angle_atom_site_label_1
_geom_angle_atom_site_label_2
_geom_angle_atom_site_label_3
_geom_angle
_geom_angle_site_symmetry_1
_geom_angle_site_symmetry_3
_geom_angle_publ_flag
C1 O1 C2 122.22(9) . . ?
N2 N1 C1 112.60(9) . . ?
N1 N2 N3 114.60(9) . . ?
N2 N3 C18 122.06(10) . . ?
N2 N3 C21 113.20(9) . . ?
C21 N3 C18 123.94(9) . . ?
O1 C1 N1 116.39(9) . . ?
O1 C1 C5 122.74(10) . . ?
C5 C1 N1 120.88(10) . . ?
O1 C2 C3 115.99(9) . . ?
O2 C2 O1 116.08(10) . . ?
O2 C2 C3 127.89(11) . . ?
C4 C3 C2 122.23(10) . . ?
C3 C4 C5 119.34(10) . . ?
C3 C4 C6 117.85(10) . . ?
C5 C4 C6 122.62(10) . . ?
C1 C5 C4 117.36(10) . . ?
C1 C5 C12 118.27(10) . . ?
C4 C5 C12 124.30(10) . . ?
C7 C6 C4 119.80(10) . . ?
C11 C6 C4 121.24(10) . . ?
C11 C6 C7 118.70(11) . . ?
C8 C7 C6 120.38(12) . . ?
C9 C8 C7 120.44(12) . . ?
C8 C9 C10 119.62(12) . . ?
C9 C10 C11 120.30(12) . . ?
C10 C11 C6 120.50(11) . . ?
C13 C12 C5 121.07(10) . . ?
C17 C12 C5 119.35(10) . . ?
C17 C12 C13 119.49(11) . . ?
C14 C13 C12 120.00(12) . . ?
C15 C14 C13 120.09(12) . . ?
C14 C15 C16 120.16(12) . . ?
C15 C16 C17 119.98(13) . . ?
C12 C17 C16 120.27(12) . . ?
N3 C18 C19 110.22(10) . . ?
N3 C18 C20 111.65(11) . . ?
C20 C18 C19 113.28(11) . . ?
N3 C21 C22 110.6(7) . . ?
N3 C21 C23 111.04(11) . . ?
N3 C21 C24 112.0(7) . . ?
N3 C21 C25 110.04(11) . . ?
C22 C21 C24 110.3(11) . . ?
C25 C21 C23 111.94(15) . . ?

loop_
_geom_bond_atom_site_label_1
_geom_bond_atom_site_label_2
_geom_bond_distance
_geom_bond_site_symmetry_2
_geom_bond_publ_flag
O1 C1 1.3599(13) . ?
O1 C2 1.3888(13) . ?
O2 C2 1.2118(15) . ?
N1 N2 1.2880(14) . ?
N1 C1 1.3814(14) . ?
N2 N3 1.3127(13) . ?
N3 C18 1.4801(15) . ?
N3 C21 1.4784(15) . ?
C1 C5 1.3678(16) . ?
C2 C3 1.4277(17) . ?
C3 C4 1.3719(16) . ?
C4 C5 1.4413(15) . ?
C4 C6 1.4873(16) . ?
C5 C12 1.4953(14) . ?
C6 C7 1.3987(16) . ?
C6 C11 1.3937(17) . ?
C7 C8 1.3894(18) . ?
C8 C9 1.382(2) . ?
C9 C10 1.3865(19) . ?
C10 C11 1.3903(17) . ?
C12 C13 1.3965(16) . ?
C12 C17 1.3864(17) . ?
C13 C14 1.3945(18) . ?
C14 C15 1.382(2) . ?
C15 C16 1.385(2) . ?
C16 C17 1.3947(17) . ?
C18 C19 1.5258(18) . ?
C18 C20 1.5209(17) . ?
C21 C22 1.524(12) . ?
C21 C23 1.518(2) . ?
C21 C24 1.534(13) . ?
C21 C25 1.517(2) . ?

loop_
_geom_torsion_atom_site_label_1
_geom_torsion_atom_site_label_2
_geom_torsion_atom_site_label_3
_geom_torsion_atom_site_label_4
_geom_torsion
_geom_torsion_site_symmetry_1
_geom_torsion_site_symmetry_2
_geom_torsion_site_symmetry_3
_geom_torsion_site_symmetry_4
_geom_torsion_publ_flag
O1 C1 C5 C4 3.10(16) . . . . ?
O1 C1 C5 C12 -174.21(9) . . . . ?
O1 C2 C3 C4 1.99(17) . . . . ?
O2 C2 C3 C4 179.46(12) . . . . ?
N1 N2 N3 C18 4.49(15) . . . . ?
N1 N2 N3 C21 174.59(9) . . . . ?
N1 C1 C5 C4 -176.26(9) . . . . ?
N1 C1 C5 C12 6.44(15) . . . . ?
N2 N1 C1 O1 -4.89(14) . . . . ?
N2 N1 C1 C5 174.50(10) . . . . ?
N2 N3 C18 C19 84.71(14) . . . . ?
N2 N3 C18 C20 -148.48(11) . . . . ?
N2 N3 C21 C22 -101.6(12) . . . . ?
N2 N3 C21 C23 -66.75(18) . . . . ?
N2 N3 C21 C24 21.9(14) . . . . ?
N2 N3 C21 C25 57.75(15) . . . . ?
C1 O1 C2 O2 -179.87(10) . . . . ?
C1 O1 C2 C3 -2.09(15) . . . . ?
C1 N1 N2 N3 179.25(9) . . . . ?
C1 C5 C12 C13 -64.56(14) . . . . ?
C1 C5 C12 C17 112.03(12) . . . . ?
C2 O1 C1 N1 178.90(9) . . . . ?
C2 O1 C1 C5 -0.48(16) . . . . ?
C2 C3 C4 C5 0.58(17) . . . . ?
C2 C3 C4 C6 -174.61(11) . . . . ?
C3 C4 C5 C1 -3.09(16) . . . . ?
C3 C4 C5 C12 174.04(10) . . . . ?
C3 C4 C6 C7 -37.96(16) . . . . ?
C3 C4 C6 C11 136.13(11) . . . . ?
C4 C5 C12 C13 118.34(13) . . . . ?
C4 C5 C12 C17 -65.07(15) . . . . ?
C4 C6 C7 C8 171.75(11) . . . . ?
C4 C6 C11 C10 -172.40(10) . . . . ?
C5 C4 C6 C7 147.03(11) . . . . ?
C5 C4 C6 C11 -38.88(16) . . . . ?
C5 C12 C13 C14 175.81(11) . . . . ?
C5 C12 C17 C16 -175.52(11) . . . . ?
C6 C4 C5 C1 171.86(10) . . . . ?
C6 C4 C5 C12 -11.02(17) . . . . ?
C6 C7 C8 C9 1.3(2) . . . . ?
C7 C6 C11 C10 1.75(17) . . . . ?
C7 C8 C9 C10 0.6(2) . . . . ?
C8 C9 C10 C11 -1.38(19) . . . . ?
C9 C10 C11 C6 0.17(18) . . . . ?
C11 C6 C7 C8 -2.49(19) . . . . ?
C12 C13 C14 C15 -0.2(2) . . . . ?
C13 C12 C17 C16 1.12(18) . . . . ?
C13 C14 C15 C16 0.8(2) . . . . ?
C14 C15 C16 C17 -0.5(2) . . . . ?
C15 C16 C17 C12 -0.5(2) . . . . ?
C17 C12 C13 C14 -0.77(18) . . . . ?
C18 N3 C21 C22 68.3(12) . . . . ?
C18 N3 C21 C23 103.14(18) . . . . ?
C18 N3 C21 C24 -168.2(14) . . . . ?
C18 N3 C21 C25 -132.37(14) . . . . ?
C21 N3 C18 C19 -84.32(14) . . . . ?
C21 N3 C18 C20 42.50(16) . . . . ?

loop_
_exptl_oxdiff_crystal_face_indexfrac_h
_exptl_oxdiff_crystal_face_indexfrac_k
_exptl_oxdiff_crystal_face_indexfrac_l
_exptl_oxdiff_crystal_face_x
_exptl_oxdiff_crystal_face_y
_exptl_oxdiff_crystal_face_z
1.0000 -0.0000 0.0000 0.0418 -0.0784 0.1031
1.0000 -0.0000 -1.0000 0.1130 -0.0416 0.0892
-1.0000 0.0000 1.0000 -0.1130 0.0416 -0.0892
-1.0000 -2.0000 -2.0000 0.1802 -0.0817 -0.3408
-1.0000 -1.0000 -1.0000 0.0692 -0.0017 -0.2220
1.0000 1.0000 1.0000 -0.0692 0.0017 0.2220
2.0000 1.0000 -1.0000 0.1150 -0.0032 0.2973
-0.0000 -0.0000 -1.0000 0.0712 0.0367 -0.0139
-0.0000 1.0000 -2.0000 0.1027 0.1902 0.0772
0.0000 -1.0000 2.0000 -0.1027 -0.1902 -0.0772
-1.0000 2.0000 -2.0000 0.0212 0.3854 0.0791
1.0000 -2.0000 2.0000 -0.0212 -0.3854 -0.0791
-2.0000 0.0000 -1.0000 -0.0123 0.1934 -0.2201
3.9932 -4.2757 5.0888 -0.0257 -0.9991 0.0336
3.0000 -6.0000 0.0000 0.3638 -0.9357 -0.3204
0.0000 6.0000 1.0000 -0.3097 0.6639 0.6436
3.0000 -6.0000 -3.0000 0.5774 -0.8256 -0.3620
-3.0000 6.0000 3.0000 -0.5774 0.8256 0.3620
-4.0000 4.0000 8.0000 -0.8958 0.4867 0.1183
4.0000 -4.0000 -8.0000 0.8958 -0.4867 -0.1183
-6.0000 -3.0000 1.0000 -0.2025 0.0831 -0.9197
0.0000 5.0000 7.0000 -0.6973 0.3268 0.6219
-3.0000 0.0000 12.0000 -0.9799 -0.2057 -0.1429
-3.0000 -4.0000 -7.0000 0.5323 0.0251 -0.8263
2.0000 3.0000 10.0000 -0.7479 -0.1737 0.6599
5.0000 4.0000 2.0000 -0.0927 0.0019 0.9632
-4.0000 -4.0000 8.0000 -0.5777 -0.4475 -0.7213
1.0000 0.0000 12.0000 -0.8128 -0.5191 0.2696
3.0000 -3.0000 8.0000 -0.3252 -0.8792 0.1055
6.0000 -0.0000 7.0000 -0.2480 -0.7273 0.7159
4.0000 -5.0000 1.0000 0.2946 -0.9340 -0.0984
